data_7023799
loop_
_publ_author_name
'Shankar, Ravi'
'Asija, Meenal'
'Singla, Nisha'
'Basu, Suddhastwa'
'Kociok-K\"ohn, Gabriele'
'Molloy, Kieran C.'

_publ_section_title
;
 Synthesis, characterization and selective de-esterification of
 diorganotinbis(O-methylphosphite)s.
;
_journal_issue 44
_journal_name_full 'Dalton transactions (Cambridge, England : 2003)'
_journal_page_first 15591
_journal_page_last 15598
_journal_paper_doi 10.1039/c3dt52178h
_journal_volume 42
_journal_year 2013
_chemical_formula_moiety 'C4 H14 O6 P2 Sn'
_chemical_formula_sum 'C4 H14 O6 P2 Sn'
_chemical_formula_weight 338.78
_chemical_name_systematic
;
 ?
;
_space_group_crystal_system monoclinic
_space_group_IT_number 14
_space_group_name_Hall '-P 2yn'
_space_group_name_H-M_alt 'P 1 21/n 1'
_symmetry_space_group_name_Hall '-P 2yn'
_symmetry_space_group_name_H-M 'P 1 21/n 1'
_atom_sites_solution_hydrogens mixed
_audit_creation_method SHELXL-2013
_cell_angle_alpha 90
_cell_angle_beta 92.1020(10)
_cell_angle_gamma 90
_cell_formula_units_Z 2
_cell_length_a 5.1738(2)
_cell_length_b 16.5102(5)
_cell_length_c 6.4701(2)
_cell_measurement_reflns_used 16672
_cell_measurement_temperature 150(2)
_cell_measurement_theta_max 30.034
_cell_measurement_theta_min 2.910
_cell_volume 552.31(3)
_computing_cell_refinement 'HKL Scalepack (Otwinowski & Minor, 1997)'
_computing_data_collection 'Collect (Nonius BV, 1997-2000)'
_computing_data_reduction
;
 DENZO-SCALEPACK Z. Otwinowski and W. Minor, " 
 Processing of X-ray Diffraction Data Collected in Oscillation Mode ", 
 Methods in Enzymology, Volume 276: Macromolecular Crystallography, 
 part A, p.307-326, 1997,C.W. Carter, Jr. & R. M. Sweet, Eds., Academic Press.
;
_computing_molecular_graphics 'ORTEP3 for Windows - Farrugia, L. J. J. Appl. Crystallogr. 1997, 30, 565'
_computing_publication_material
;
 'WinGX publication routines, Farrugia, 
 L. J., J. Appl. Crystallogr., 1999, 32, 837-838
;
_computing_structure_refinement
;
 SHELXL-2012 (Sheldrick, 2012)
 Sheldrick GM (2008) Acta Crystallogr A64:112--122 and 
 C. B. H\"ubschle, G. M. Sheldrick and B. Dittrich
 ShelXle: a Qt graphical user interface for SHELXL
 J. Appl. Cryst., 44, (2011) 1281-1284.
;
_computing_structure_solution
; 
 SIR97- Altomare A., Burla M.C., Camalli M., Cascarano G.L., Giacovazzo C. , 
 Guagliardi A., Moliterni A.G.G., Polidori G.,Spagna R. 
 (1999) J. Appl. Cryst. 32, 115-119
;
_diffrn_ambient_temperature 150(2)
_diffrn_measured_fraction_theta_full 0.988
_diffrn_measured_fraction_theta_max 0.988
_diffrn_measurement_device_type 'Nonius Kappa CCD'
_diffrn_measurement_method '298 2.0 degree images with \f and \w scans'
_diffrn_radiation_monochromator graphite
_diffrn_radiation_source 'fine-focus sealed tube'
_diffrn_radiation_type MoK\a
_diffrn_radiation_wavelength 0.71073
_diffrn_reflns_av_R_equivalents 0.0423
_diffrn_reflns_av_unetI/netI 0.0225
_diffrn_reflns_limit_h_max 7
_diffrn_reflns_limit_h_min -7
_diffrn_reflns_limit_k_max 23
_diffrn_reflns_limit_k_min -23
_diffrn_reflns_limit_l_max 9
_diffrn_reflns_limit_l_min -9
_diffrn_reflns_number 10164
_diffrn_reflns_theta_full 30.03
_diffrn_reflns_theta_max 30.034
_diffrn_reflns_theta_min 4.003
_exptl_absorpt_coefficient_mu 2.600
_exptl_absorpt_correction_T_max 0.603
_exptl_absorpt_correction_T_min 0.454
_exptl_absorpt_correction_type multi-scan
_exptl_absorpt_process_details SADABS
_exptl_crystal_colour colourless
_exptl_crystal_density_diffrn 2.037
_exptl_crystal_description plate
_exptl_crystal_F_000 332
_exptl_crystal_size_max 0.200
_exptl_crystal_size_mid 0.200
_exptl_crystal_size_min 0.100
_refine_diff_density_max 2.272
_refine_diff_density_min -0.784
_refine_diff_density_rms 0.128
_refine_ls_extinction_method none
_refine_ls_goodness_of_fit_ref 1.167
_refine_ls_hydrogen_treatment mixed
_refine_ls_matrix_type full
_refine_ls_number_parameters 67
_refine_ls_number_reflns 1595
_refine_ls_number_restraints 0
_refine_ls_restrained_S_all 1.167
_refine_ls_R_factor_all 0.0293
_refine_ls_R_factor_gt 0.0250
_refine_ls_shift/su_max 0.001
_refine_ls_shift/su_mean 0.000
_refine_ls_structure_factor_coef Fsqd
_refine_ls_weighting_details 'w=1/[\s^2^(Fo^2^)+(0.0224P)^2^+0.8845P] where P=(Fo^2^+2Fc^2^)/3'
_refine_ls_weighting_scheme calc
_refine_ls_wR_factor_gt 0.0594
_refine_ls_wR_factor_ref 0.0616
_reflns_number_gt 1428
_reflns_number_total 1595
_reflns_threshold_expression 'I > 2\s(I)'
_cod_data_source_file c3dt52178h.txt
_cod_data_source_block k13kcm14
_cod_database_code 7023799
_shelx_space_group_comment
;
The symmetry employed for this shelxl refinement is uniquely defined
by the following loop, which should always be used as a source of
symmetry information in preference to the above space-group names.
They are only intended as comments.
;
_shelx_estimated_absorpt_t_min 0.624
_shelx_estimated_absorpt_t_max 0.781

loop_
_space_group_symop_operation_xyz
'x, y, z'
'-x+1/2, y+1/2, -z+1/2'
'-x, -y, -z'
'x-1/2, -y-1/2, z-1/2'

loop_
_atom_site_label
_atom_site_type_symbol
_atom_site_fract_x
_atom_site_fract_y
_atom_site_fract_z
_atom_site_U_iso_or_equiv
_atom_site_adp_type
_atom_site_occupancy
_atom_site_symmetry_multiplicity
_atom_site_calc_flag
_atom_site_refinement_flags
Sn Sn 0.5000 0.5000 0.5000 0.01446(8) Uani 1 2 d S
P P -0.00943(12) 0.39648(4) 0.25259(10) 0.01747(13) Uani 1 1 d .
H H -0.112(7) 0.402(2) 0.065(5) 0.029(9) Uiso 1 1 d .
O1 O 0.2164(3) 0.45371(11) 0.2646(3) 0.0198(3) Uani 1 1 d .
O2 O 0.0796(4) 0.30555(11) 0.2825(4) 0.0304(5) Uani 1 1 d .
O3 O -0.2209(3) 0.40781(11) 0.4029(3) 0.0230(4) Uani 1 1 d .
C1 C 0.6294(5) 0.58180(15) 0.2763(4) 0.0224(5) Uani 1 1 d .
H1A H 0.8186 0.5851 0.2862 0.034 Uiso 1 1 calc R
H1B H 0.5555 0.6355 0.3007 0.034 Uiso 1 1 calc R
H1C H 0.5744 0.5628 0.1381 0.034 Uiso 1 1 calc R
C2 C 0.3011(6) 0.27557(18) 0.1775(6) 0.0338(7) Uani 1 1 d .
H2A H 0.4579 0.3020 0.2341 0.051 Uiso 1 1 calc R
H2B H 0.2808 0.2875 0.0294 0.051 Uiso 1 1 calc R
H2C H 0.3152 0.2169 0.1977 0.051 Uiso 1 1 calc R

loop_
_atom_site_aniso_label
_atom_site_aniso_U_11
_atom_site_aniso_U_22
_atom_site_aniso_U_33
_atom_site_aniso_U_23
_atom_site_aniso_U_13
_atom_site_aniso_U_12
Sn 0.01131(12) 0.01456(12) 0.01776(13) 0.00057(7) 0.00397(8) -0.00069(7)
P 0.0141(3) 0.0186(3) 0.0200(3) -0.0027(2) 0.0031(2) -0.0019(2)
O1 0.0173(8) 0.0209(8) 0.0214(9) -0.0008(7) 0.0018(7) -0.0041(6)
O2 0.0278(10) 0.0186(9) 0.0460(13) -0.0027(8) 0.0188(9) 0.0004(7)
O3 0.0175(8) 0.0217(9) 0.0302(10) -0.0006(7) 0.0078(7) 0.0020(7)
C1 0.0220(12) 0.0230(12) 0.0225(13) 0.0062(9) 0.0050(10) -0.0022(9)
C2 0.0268(14) 0.0247(13) 0.0511(19) -0.0077(12) 0.0164(13) 0.0011(11)

loop_
_atom_type_symbol
_atom_type_description
_atom_type_scat_dispersion_real
_atom_type_scat_dispersion_imag
_atom_type_scat_source
C C 0.0033 0.0016 'International Tables Vol C Tables 4.2.6.8 and 6.1.1.4'
H H 0.0000 0.0000 'International Tables Vol C Tables 4.2.6.8 and 6.1.1.4'
O O 0.0106 0.0060 'International Tables Vol C Tables 4.2.6.8 and 6.1.1.4'
P P 0.1023 0.0942 'International Tables Vol C Tables 4.2.6.8 and 6.1.1.4'
Sn Sn -0.6537 1.4246 'International Tables Vol C Tables 4.2.6.8 and 6.1.1.4'

loop_
_geom_angle_atom_site_label_1
_geom_angle_atom_site_label_2
_geom_angle_atom_site_label_3
_geom_angle
_geom_angle_site_symmetry_1
_geom_angle_site_symmetry_3
C1 Sn C1 180.00(11) . 3_666
C1 Sn O3 88.92(9) . 3_566
C1 Sn O3 91.08(9) 3_666 3_566
C1 Sn O3 91.08(9) . 1_655
C1 Sn O3 88.92(9) 3_666 1_655
O3 Sn O3 180.0 3_566 1_655
C1 Sn O1 91.83(9) . 3_666
C1 Sn O1 88.17(9) 3_666 3_666
O3 Sn O1 89.44(7) 3_566 3_666
O3 Sn O1 90.56(7) 1_655 3_666
C1 Sn O1 88.17(9) . .
C1 Sn O1 91.83(9) 3_666 .
O3 Sn O1 90.56(7) 3_566 .
O3 Sn O1 89.44(7) 1_655 .
O1 Sn O1 180.00(8) 3_666 .
O3 P O1 118.14(11) . .
O3 P O2 104.78(11) . .
O1 P O2 111.63(11) . .
O3 P H 108.2(15) . .
O1 P H 107.2(15) . .
O2 P H 106.3(15) . .
P O1 Sn 138.42(11) . .
C2 O2 P 120.13(18) . .
P O3 Sn 140.41(11) . 1_455
Sn C1 H1A 109.5 . .
Sn C1 H1B 109.5 . .
H1A C1 H1B 109.5 . .
Sn C1 H1C 109.5 . .
H1A C1 H1C 109.5 . .
H1B C1 H1C 109.5 . .
O2 C2 H2A 109.5 . .
O2 C2 H2B 109.5 . .
H2A C2 H2B 109.5 . .
O2 C2 H2C 109.5 . .
H2A C2 H2C 109.5 . .
H2B C2 H2C 109.5 . .

loop_
_geom_bond_atom_site_label_1
_geom_bond_atom_site_label_2
_geom_bond_distance
_geom_bond_site_symmetry_2
Sn C1 2.107(2) .
Sn C1 2.107(2) 3_666
Sn O3 2.2053(17) 3_566
Sn O3 2.2053(17) 1_655
Sn O1 2.2117(18) 3_666
Sn O1 2.2117(18) .
P O3 1.5019(18) .
P O1 1.5025(18) .
P O2 1.580(2) .
P H 1.31(3) .
O2 C2 1.441(3) .
O3 Sn 2.2053(17) 1_455
C1 H1A 0.9800 .
C1 H1B 0.9800 .
C1 H1C 0.9800 .
C2 H2A 0.9800 .
C2 H2B 0.9800 .
C2 H2C 0.9800 .
